data_4349291
loop_
_publ_author_name
'An, Litao'
'Wang, Hao'
'Xu, Feng'
'Wang, Xin-Long'
'Wang, Fangming'
'Li, Jing'
'Teat, Simon'

_publ_section_title
;
 Selective Carbon Dioxide Adsorption by Two Robust Microporous
 Coordination Polymers.
;
_journal_issue 24
_journal_name_full 'Inorganic chemistry'
_journal_page_first 12923
_journal_page_last 12929
_journal_paper_doi 10.1021/acs.inorgchem.6b02332
_journal_volume 55
_journal_year 2016
_chemical_formula_sum 'C59 H42 Cd2 N4 O8'
_chemical_formula_weight 1159.76
_space_group_crystal_system monoclinic
_space_group_IT_number 13
_space_group_name_Hall '-P 2yc'
_space_group_name_H-M_alt 'P 1 2/c 1'
_atom_sites_solution_hydrogens geom
_atom_sites_solution_primary 'Intrinsic phasing'
_atom_sites_solution_secondary difmap
_audit_creation_method SHELXL-2014/7
_cell_angle_alpha 90
_cell_angle_beta 97.611(2)
_cell_angle_gamma 90
_cell_formula_units_Z 2
_cell_length_a 10.4985(4)
_cell_length_b 14.5262(5)
_cell_length_c 20.6360(8)
_cell_measurement_reflns_used 9849
_cell_measurement_temperature 100(2)
_cell_measurement_theta_max 34.16
_cell_measurement_theta_min 2.63
_cell_volume 3119.3(2)
_computing_cell_refinement 'Bruker SAINT v8.34a'
_computing_data_collection 'Bruker APEX 2'
_computing_data_reduction 'Bruker SAINT v8.34a'
_computing_molecular_graphics 'Bruker SHELXTL'
_computing_publication_material 'Bruker SHELXTL & local programs'
_computing_structure_refinement 'SHELXL-2014/7 (Sheldrick, 2014)'
_computing_structure_solution 'Bruker SHELXTL 2014/4'
_diffrn_ambient_temperature 100(2)
_diffrn_detector_area_resol_mean 10.42
_diffrn_measured_fraction_theta_full 1.000
_diffrn_measured_fraction_theta_max 0.998
_diffrn_measurement_device_type 'Bruker D8 with PHOTON 100 detector'
_diffrn_measurement_method '\w/\q shutterless scans'
_diffrn_radiation_type synchrotron
_diffrn_radiation_wavelength 0.7749
_diffrn_reflns_av_R_equivalents 0.0474
_diffrn_reflns_av_unetI/netI 0.0395
_diffrn_reflns_Laue_measured_fraction_full 1.000
_diffrn_reflns_Laue_measured_fraction_max 0.998
_diffrn_reflns_limit_h_max 15
_diffrn_reflns_limit_h_min -15
_diffrn_reflns_limit_k_max 21
_diffrn_reflns_limit_k_min -21
_diffrn_reflns_limit_l_max 29
_diffrn_reflns_limit_l_min -29
_diffrn_reflns_number 58262
_diffrn_reflns_point_group_measured_fraction_full 1.000
_diffrn_reflns_point_group_measured_fraction_max 0.998
_diffrn_reflns_theta_full 27.706
_diffrn_reflns_theta_max 34.215
_diffrn_reflns_theta_min 2.134
_diffrn_source 'Advanced Light Source station 11.3.1'
_exptl_absorpt_coefficient_mu 0.908
_exptl_absorpt_correction_T_max 0.956
_exptl_absorpt_correction_T_min 0.898
_exptl_absorpt_correction_type multi-scan
_exptl_absorpt_process_details 'SADABS 2014/5 Bruker AXS Madison WI USA'
_exptl_crystal_colour colourless
_exptl_crystal_density_diffrn 1.235
_exptl_crystal_description block
_exptl_crystal_F_000 1168
_exptl_crystal_size_max 0.100
_exptl_crystal_size_mid 0.050
_exptl_crystal_size_min 0.050
_refine_diff_density_max 1.130
_refine_diff_density_min -0.544
_refine_diff_density_rms 0.084
_refine_ls_extinction_method none
_refine_ls_goodness_of_fit_ref 1.033
_refine_ls_hydrogen_treatment constr
_refine_ls_matrix_type full
_refine_ls_number_parameters 331
_refine_ls_number_reflns 9958
_refine_ls_number_restraints 0
_refine_ls_restrained_S_all 1.033
_refine_ls_R_factor_all 0.0534
_refine_ls_R_factor_gt 0.0356
_refine_ls_shift/su_max 0.003
_refine_ls_shift/su_mean 0.000
_refine_ls_structure_factor_coef Fsqd
_refine_ls_weighting_details 'w=1/[\s^2^(Fo^2^)+(0.0476P)^2^+0.6666P] where P=(Fo^2^+2Fc^2^)/3'
_refine_ls_weighting_scheme calc
_refine_ls_wR_factor_gt 0.0846
_refine_ls_wR_factor_ref 0.0905
_reflns_Friedel_coverage 0.000
_reflns_number_gt 7633
_reflns_number_total 9958
_reflns_threshold_expression 'I > 2\s(I)'
_cod_data_source_file ic6b02332_si_003.cif
_cod_data_source_block la2-19f_a_sq
_cod_original_sg_symbol_H-M 'P 2/c'
_cod_database_code 4349291
_shelx_shelxl_version_number 2014/7
_shelx_space_group_comment
;
The symmetry employed for this shelxl refinement is uniquely defined
by the following loop, which should always be used as a source of
symmetry information in preference to the above space-group names.
They are only intended as comments.
;
_shelx_estimated_absorpt_t_min 0.915
_shelx_estimated_absorpt_t_max 0.956

loop_
_space_group_symop_operation_xyz
'x, y, z'
'-x, y, -z+1/2'
'-x, -y, -z'
'x, -y, z-1/2'

loop_
_atom_site_label
_atom_site_type_symbol
_atom_site_fract_x
_atom_site_fract_y
_atom_site_fract_z
_atom_site_U_iso_or_equiv
_atom_site_adp_type
_atom_site_occupancy
_atom_site_site_symmetry_order
_atom_site_calc_flag
_atom_site_refinement_flags_posn
_atom_site_refinement_flags_adp
_atom_site_refinement_flags_occupancy
Cd1 Cd 0.80925(2) 0.66036(2) 0.55047(2) 0.02017(5) Uani 1 1 d . . .
C1 C 0.5000 0.16261(17) 0.2500 0.0155(5) Uani 1 2 d S T P
C2 C 0.61873(17) 0.22189(12) 0.26937(9) 0.0157(3) Uani 1 1 d . . .
C3 C 0.63598(17) 0.28702(13) 0.31807(9) 0.0176(3) Uani 1 1 d . . .
H3A H 0.5709 0.2978 0.3451 0.021 Uiso 1 1 calc R U .
C4 C 0.75075(17) 0.33725(12) 0.32732(9) 0.0170(3) Uani 1 1 d . . .
C5 C 0.84438(18) 0.31935(13) 0.28626(9) 0.0192(4) Uani 1 1 d . . .
H5A H 0.9225 0.3532 0.2923 0.023 Uiso 1 1 calc R U .
C6 C 0.82631(17) 0.25394(14) 0.23732(9) 0.0199(4) Uani 1 1 d . . .
H6A H 0.8911 0.2428 0.2102 0.024 Uiso 1 1 calc R U .
C7 C 0.71182(17) 0.20459(13) 0.22827(9) 0.0169(3) Uani 1 1 d . . .
C8 C 0.66383(17) 0.13260(13) 0.18163(9) 0.0167(3) Uani 1 1 d . . .
C9 C 0.71776(18) 0.08940(14) 0.13172(9) 0.0217(4) Uani 1 1 d . . .
H9A H 0.8001 0.1071 0.1217 0.026 Uiso 1 1 calc R U .
C10 C 0.64901(18) 0.01985(14) 0.09676(10) 0.0221(4) Uani 1 1 d . . .
H10A H 0.6857 -0.0100 0.0627 0.026 Uiso 1 1 calc R U .
C11 C 0.52732(17) -0.00785(13) 0.11004(9) 0.0193(4) Uani 1 1 d . . .
C12 C 0.47325(17) 0.03733(13) 0.15991(9) 0.0181(4) Uani 1 1 d . . .
H12A H 0.3905 0.0203 0.1696 0.022 Uiso 1 1 calc R U .
C13 C 0.54087(16) 0.10645(12) 0.19466(9) 0.0159(3) Uani 1 1 d . . .
N1 N 0.80295(17) 0.54586(12) 0.47552(9) 0.0252(4) Uani 1 1 d . . .
C14 C 0.7111(3) 0.4835(2) 0.47297(15) 0.0592(9) Uani 1 1 d . . .
H14A H 0.6550 0.4857 0.5055 0.071 Uiso 1 1 calc R U .
C15 C 0.6914(3) 0.4157(2) 0.42653(15) 0.0608(10) Uani 1 1 d . . .
H15A H 0.6228 0.3733 0.4274 0.073 Uiso 1 1 calc R U .
C16 C 0.77064(18) 0.40882(13) 0.37857(9) 0.0192(4) Uani 1 1 d . . .
C17 C 0.8696(3) 0.47183(19) 0.38289(13) 0.0462(7) Uani 1 1 d . . .
H17A H 0.9295 0.4696 0.3522 0.055 Uiso 1 1 calc R U .
C18 C 0.8825(2) 0.53766(18) 0.43088(13) 0.0436(7) Uani 1 1 d . . .
H18A H 0.9521 0.5797 0.4323 0.052 Uiso 1 1 calc R U .
N2 N 0.31566(16) -0.22799(12) 0.00754(9) 0.0249(4) Uani 1 1 d . . .
C19 C 0.4436(2) -0.22309(17) 0.01091(13) 0.0363(6) Uani 1 1 d . . .
H19A H 0.4866 -0.2697 -0.0101 0.044 Uiso 1 1 calc R U .
C20 C 0.5164(2) -0.15380(16) 0.04339(13) 0.0352(5) Uani 1 1 d . . .
H20A H 0.6072 -0.1539 0.0448 0.042 Uiso 1 1 calc R U .
C21 C 0.45586(18) -0.08360(14) 0.07423(9) 0.0215(4) Uani 1 1 d . . .
C22 C 0.32271(19) -0.08967(15) 0.07026(10) 0.0252(4) Uani 1 1 d . . .
H22A H 0.2766 -0.0438 0.0903 0.030 Uiso 1 1 calc R U .
C23 C 0.2570(2) -0.16181(14) 0.03748(11) 0.0259(4) Uani 1 1 d . . .
H23A H 0.1663 -0.1645 0.0362 0.031 Uiso 1 1 calc R U .
O1 O 0.94859(13) 0.76437(10) 0.60039(7) 0.0241(3) Uani 1 1 d . . .
O2 O 1.01022(14) 0.71226(10) 0.50936(8) 0.0291(3) Uani 1 1 d . . .
C24 C 1.02396(18) 0.76479(13) 0.55753(10) 0.0216(4) Uani 1 1 d . . .
C25 C 1.1273(2) 0.83861(14) 0.56310(12) 0.0275(4) Uani 1 1 d . . .
H25A H 1.1593 0.8509 0.6096 0.033 Uiso 1 1 calc R U .
H25B H 1.2004 0.8186 0.5408 0.033 Uiso 1 1 calc R U .
C26 C 1.06558(18) 0.92443(14) 0.53080(10) 0.0238(4) Uani 1 1 d . . .
C27 C 1.0583(2) 0.93693(14) 0.46330(11) 0.0264(4) Uani 1 1 d . . .
H27A H 1.0979 0.8937 0.4378 0.032 Uiso 1 1 calc R U .
C28 C 0.99371(19) 1.01180(15) 0.43339(10) 0.0264(4) Uani 1 1 d . . .
H28A H 0.9900 1.0196 0.3875 0.032 Uiso 1 1 calc R U .
O3 O 0.62649(15) 0.62531(12) 0.59983(8) 0.0353(4) Uani 1 1 d . . .
O4 O 0.80790(16) 0.55677(11) 0.63749(8) 0.0339(4) Uani 1 1 d . . .
C29 C 0.6894(2) 0.57106(16) 0.63841(11) 0.0329(5) Uani 1 1 d . . .
C30 C 0.6195(3) 0.5195(2) 0.68698(15) 0.0551(8) Uani 1 1 d . . .
H30A H 0.6735 0.4689 0.7062 0.083 Uiso 1 1 calc R U .
H30B H 0.5387 0.4946 0.6645 0.083 Uiso 1 1 calc R U .
H30C H 0.6010 0.5617 0.7216 0.083 Uiso 1 1 calc R U .

loop_
_atom_site_aniso_label
_atom_site_aniso_U_11
_atom_site_aniso_U_22
_atom_site_aniso_U_33
_atom_site_aniso_U_23
_atom_site_aniso_U_13
_atom_site_aniso_U_12
Cd1 0.01899(7) 0.01881(7) 0.02342(8) 0.00098(6) 0.00543(5) -0.00290(5)
C1 0.0123(10) 0.0168(11) 0.0179(11) 0.000 0.0038(9) 0.000
C2 0.0122(7) 0.0173(8) 0.0178(8) 0.0026(7) 0.0032(6) 0.0009(6)
C3 0.0142(8) 0.0202(9) 0.0195(9) 0.0011(7) 0.0054(7) 0.0013(7)
C4 0.0155(8) 0.0171(8) 0.0187(8) 0.0026(7) 0.0032(6) -0.0002(7)
C5 0.0143(8) 0.0233(9) 0.0206(9) 0.0022(7) 0.0045(7) -0.0032(7)
C6 0.0132(8) 0.0259(10) 0.0214(9) 0.0007(8) 0.0050(7) 0.0005(7)
C7 0.0141(8) 0.0183(9) 0.0186(8) 0.0026(7) 0.0028(7) 0.0004(7)
C8 0.0139(8) 0.0193(8) 0.0173(8) 0.0019(7) 0.0034(7) 0.0008(7)
C9 0.0153(8) 0.0267(10) 0.0246(9) -0.0010(8) 0.0078(7) -0.0014(7)
C10 0.0190(9) 0.0267(10) 0.0220(9) -0.0041(8) 0.0081(7) 0.0003(8)
C11 0.0166(8) 0.0200(9) 0.0216(9) -0.0019(7) 0.0036(7) 0.0025(7)
C12 0.0140(8) 0.0200(9) 0.0206(9) -0.0007(7) 0.0036(7) 0.0000(7)
C13 0.0126(8) 0.0173(8) 0.0182(8) 0.0010(7) 0.0031(6) 0.0028(6)
N1 0.0231(8) 0.0259(9) 0.0273(9) -0.0049(7) 0.0063(7) -0.0067(7)
C14 0.0585(18) 0.071(2) 0.0575(17) -0.0416(16) 0.0426(15) -0.0437(16)
C15 0.0625(19) 0.069(2) 0.0600(17) -0.0438(16) 0.0425(15) -0.0528(16)
C16 0.0172(8) 0.0200(9) 0.0202(9) 0.0002(7) 0.0023(7) -0.0019(7)
C17 0.0419(14) 0.0509(16) 0.0530(16) -0.0286(13) 0.0327(12) -0.0267(12)
C18 0.0382(13) 0.0445(15) 0.0531(16) -0.0256(12) 0.0241(12) -0.0273(11)
N2 0.0200(8) 0.0261(9) 0.0286(9) -0.0070(7) 0.0039(7) 0.0017(7)
C19 0.0231(11) 0.0374(13) 0.0498(14) -0.0201(11) 0.0103(10) 0.0010(9)
C20 0.0166(9) 0.0399(13) 0.0506(14) -0.0199(11) 0.0098(9) -0.0031(9)
C21 0.0190(9) 0.0243(10) 0.0214(9) -0.0030(8) 0.0034(7) 0.0021(7)
C22 0.0193(9) 0.0286(11) 0.0272(10) -0.0068(8) 0.0017(8) 0.0040(8)
C23 0.0169(9) 0.0301(11) 0.0303(10) -0.0068(9) 0.0018(8) 0.0031(8)
O1 0.0194(7) 0.0278(7) 0.0250(7) 0.0038(6) 0.0028(6) -0.0040(6)
O2 0.0253(7) 0.0260(8) 0.0376(9) -0.0032(7) 0.0103(6) -0.0040(6)
C24 0.0159(8) 0.0191(9) 0.0291(10) 0.0063(8) 0.0002(7) 0.0012(7)
C25 0.0182(9) 0.0246(10) 0.0386(12) 0.0071(9) -0.0001(8) -0.0052(8)
C26 0.0167(9) 0.0215(10) 0.0326(11) 0.0059(8) 0.0018(8) -0.0067(7)
C27 0.0235(10) 0.0228(10) 0.0341(11) 0.0002(9) 0.0075(8) -0.0063(8)
C28 0.0240(10) 0.0276(11) 0.0276(10) 0.0035(8) 0.0031(8) -0.0102(8)
O3 0.0281(8) 0.0404(9) 0.0397(9) 0.0094(8) 0.0130(7) -0.0033(7)
O4 0.0366(9) 0.0332(9) 0.0337(9) 0.0069(7) 0.0117(7) -0.0001(7)
C29 0.0406(13) 0.0275(11) 0.0334(12) 0.0006(9) 0.0148(10) -0.0078(10)
C30 0.063(2) 0.0532(17) 0.0538(17) 0.0115(14) 0.0255(15) -0.0089(15)

loop_
_atom_type_symbol
_atom_type_description
_atom_type_scat_dispersion_real
_atom_type_scat_dispersion_imag
_atom_type_scat_source
C C 0.0040 0.0020 'XDISP Program in WinGX L.Kissel & R.H.Pratt Acta Cryst A46 170 1990'
H H 0.0000 0.0000 'XDISP Program in WinGX L.Kissel & R.H.Pratt Acta Cryst A46 170 1990'
N N 0.0076 0.0040 'XDISP Program in WinGX L.Kissel & R.H.Pratt Acta Cryst A46 170 1990'
O O 0.0132 0.0074 'XDISP Program in WinGX L.Kissel & R.H.Pratt Acta Cryst A46 170 1990'
Cd Cd -0.6191 1.4096 'XDISP Program in WinGX L.Kissel & R.H.Pratt Acta Cryst A46 170 1990'

loop_
_geom_angle_atom_site_label_1
_geom_angle_atom_site_label_2
_geom_angle_atom_site_label_3
_geom_angle
_geom_angle_site_symmetry_1
_geom_angle_site_symmetry_3
O1 Cd1 N1 139.65(6) . .
O1 Cd1 N2 93.18(6) . 2_665
N1 Cd1 N2 101.41(6) . 2_665
O1 Cd1 O3 117.76(6) . .
N1 Cd1 O3 100.69(6) . .
N2 Cd1 O3 86.37(6) 2_665 .
O1 Cd1 O4 98.60(5) . .
N1 Cd1 O4 92.81(6) . .
N2 Cd1 O4 141.69(6) 2_665 .
O3 Cd1 O4 55.90(6) . .
O1 Cd1 O2 54.95(5) . .
N1 Cd1 O2 86.52(5) . .
N2 Cd1 O2 93.39(6) 2_665 .
O3 Cd1 O2 172.70(6) . .
O4 Cd1 O2 123.10(5) . .
O1 Cd1 C29 110.48(6) . .
N1 Cd1 C29 97.65(7) . .
N2 Cd1 C29 113.87(7) 2_665 .
O3 Cd1 C29 27.72(7) . .
O4 Cd1 C29 28.18(7) . .
O2 Cd1 C29 150.75(7) . .
O1 Cd1 C24 27.63(6) . .
N1 Cd1 C24 113.40(6) . .
N2 Cd1 C24 92.63(6) 2_665 .
O3 Cd1 C24 145.34(6) . .
O4 Cd1 C24 114.09(6) . .
O2 Cd1 C24 27.36(5) . .
C29 Cd1 C24 134.31(7) . .
C13 C1 C13 114.7(2) 2_655 .
C13 C1 C2 114.27(9) 2_655 .
C13 C1 C2 101.48(9) . .
C13 C1 C2 101.48(9) 2_655 2_655
C13 C1 C2 114.27(9) . 2_655
C2 C1 C2 111.2(2) . 2_655
C3 C2 C7 122.13(17) . .
C3 C2 C1 127.20(15) . .
C7 C2 C1 110.62(15) . .
C2 C3 C4 119.09(17) . .
C2 C3 H3A 120.5 . .
C4 C3 H3A 120.5 . .
C3 C4 C5 118.67(17) . .
C3 C4 C16 120.12(16) . .
C5 C4 C16 121.20(17) . .
C6 C5 C4 121.95(17) . .
C6 C5 H5A 119.0 . .
C4 C5 H5A 119.0 . .
C5 C6 C7 119.04(17) . .
C5 C6 H6A 120.5 . .
C7 C6 H6A 120.5 . .
C6 C7 C2 119.12(17) . .
C6 C7 C8 132.24(17) . .
C2 C7 C8 108.63(15) . .
C9 C8 C13 119.65(17) . .
C9 C8 C7 132.17(17) . .
C13 C8 C7 108.18(15) . .
C10 C9 C8 118.65(17) . .
C10 C9 H9A 120.7 . .
C8 C9 H9A 120.7 . .
C9 C10 C11 122.19(17) . .
C9 C10 H10A 118.9 . .
C11 C10 H10A 118.9 . .
C10 C11 C12 118.52(17) . .
C10 C11 C21 122.22(17) . .
C12 C11 C21 119.25(16) . .
C13 C12 C11 119.55(17) . .
C13 C12 H12A 120.2 . .
C11 C12 H12A 120.2 . .
C12 C13 C8 121.42(16) . .
C12 C13 C1 127.56(15) . .
C8 C13 C1 111.02(15) . .
C14 N1 C18 115.72(19) . .
C14 N1 Cd1 119.12(15) . .
C18 N1 Cd1 125.10(14) . .
N1 C14 C15 124.3(2) . .
N1 C14 H14A 117.9 . .
C15 C14 H14A 117.9 . .
C14 C15 C16 120.3(2) . .
C14 C15 H15A 119.8 . .
C16 C15 H15A 119.8 . .
C15 C16 C17 115.3(2) . .
C15 C16 C4 121.56(18) . .
C17 C16 C4 123.17(18) . .
C18 C17 C16 120.8(2) . .
C18 C17 H17A 119.6 . .
C16 C17 H17A 119.6 . .
N1 C18 C17 123.6(2) . .
N1 C18 H18A 118.2 . .
C17 C18 H18A 118.2 . .
C23 N2 C19 117.31(18) . .
C23 N2 Cd1 118.58(13) . 2_645
C19 N2 Cd1 124.05(14) . 2_645
N2 C19 C20 123.4(2) . .
N2 C19 H19A 118.3 . .
C20 C19 H19A 118.3 . .
C19 C20 C21 119.7(2) . .
C19 C20 H20A 120.1 . .
C21 C20 H20A 120.1 . .
C22 C21 C20 116.14(18) . .
C22 C21 C11 121.15(17) . .
C20 C21 C11 122.71(18) . .
C23 C22 C21 120.63(19) . .
C23 C22 H22A 119.7 . .
C21 C22 H22A 119.7 . .
N2 C23 C22 122.76(19) . .
N2 C23 H23A 118.6 . .
C22 C23 H23A 118.6 . .
C24 O1 Cd1 96.43(12) . .
C24 O2 Cd1 85.84(11) . .
O2 C24 O1 122.60(18) . .
O2 C24 C25 119.92(19) . .
O1 C24 C25 117.26(19) . .
O2 C24 Cd1 66.80(11) . .
O1 C24 Cd1 55.93(10) . .
C25 C24 Cd1 169.04(14) . .
C26 C25 C24 106.73(16) . .
C26 C25 H25A 110.4 . .
C24 C25 H25A 110.4 . .
C26 C25 H25B 110.4 . .
C24 C25 H25B 110.4 . .
H25A C25 H25B 108.6 . .
C28 C26 C27 118.46(19) 3_776 .
C28 C26 C25 120.76(19) 3_776 .
C27 C26 C25 120.6(2) . .
C28 C27 C26 120.4(2) . .
C28 C27 H27A 119.8 . .
C26 C27 H27A 119.8 . .
C27 C28 C26 121.1(2) . 3_776
C27 C28 H28A 119.4 . .
C26 C28 H28A 119.4 3_776 .
C29 O3 Cd1 91.16(13) . .
C29 O4 Cd1 90.68(13) . .
O3 C29 O4 122.3(2) . .
O3 C29 C30 118.2(2) . .
O4 C29 C30 119.5(2) . .
O3 C29 Cd1 61.12(11) . .
O4 C29 Cd1 61.14(11) . .
C30 C29 Cd1 178.7(2) . .
C29 C30 H30A 109.5 . .
C29 C30 H30B 109.5 . .
H30A C30 H30B 109.5 . .
C29 C30 H30C 109.5 . .
H30A C30 H30C 109.5 . .
H30B C30 H30C 109.5 . .

loop_
_geom_bond_atom_site_label_1
_geom_bond_atom_site_label_2
_geom_bond_distance
_geom_bond_site_symmetry_2
Cd1 O1 2.2549(14) .
Cd1 N1 2.2661(17) .
Cd1 N2 2.3167(17) 2_665
Cd1 O3 2.3444(15) .
Cd1 O4 2.3445(15) .
Cd1 O2 2.4927(15) .
Cd1 C29 2.677(2) .
Cd1 C24 2.7049(19) .
C1 C13 1.511(2) 2_655
C1 C13 1.511(2) .
C1 C2 1.524(2) .
C1 C2 1.524(2) 2_655
C2 C3 1.375(3) .
C2 C7 1.399(2) .
C3 C4 1.400(3) .
C3 H3A 0.9500 .
C4 C5 1.405(3) .
C4 C16 1.478(3) .
C5 C6 1.381(3) .
C5 H5A 0.9500 .
C6 C7 1.391(3) .
C6 H6A 0.9500 .
C7 C8 1.465(3) .
C8 C9 1.389(3) .
C8 C13 1.405(2) .
C9 C10 1.387(3) .
C9 H9A 0.9500 .
C10 C11 1.401(3) .
C10 H10A 0.9500 .
C11 C12 1.402(3) .
C11 C21 1.474(3) .
C12 C13 1.375(3) .
C12 H12A 0.9500 .
N1 C14 1.319(3) .
N1 C18 1.328(3) .
C14 C15 1.370(4) .
C14 H14A 0.9500 .
C15 C16 1.378(3) .
C15 H15A 0.9500 .
C16 C17 1.379(3) .
C17 C18 1.370(3) .
C17 H17A 0.9500 .
C18 H18A 0.9500 .
N2 C23 1.336(3) .
N2 C19 1.337(3) .
N2 Cd1 2.3168(17) 2_645
C19 C20 1.383(3) .
C19 H19A 0.9500 .
C20 C21 1.399(3) .
C20 H20A 0.9500 .
C21 C22 1.392(3) .
C22 C23 1.381(3) .
C22 H22A 0.9500 .
C23 H23A 0.9500 .
O1 C24 1.262(2) .
O2 C24 1.246(2) .
C24 C25 1.518(3) .
C25 C26 1.518(3) .
C25 H25A 0.9900 .
C25 H25B 0.9900 .
C26 C28 1.383(3) 3_776
C26 C27 1.397(3) .
C27 C28 1.383(3) .
C27 H27A 0.9500 .
C28 C26 1.383(3) 3_776
C28 H28A 0.9500 .
O3 C29 1.245(3) .
O4 C29 1.264(3) .
C29 C30 1.516(3) .
C30 H30A 0.9800 .
C30 H30B 0.9800 .
C30 H30C 0.9800 .
